data_7006114
loop_
_publ_author_name
'Day, Joanna K.'
'Bresner, Chrisopher'
'Fallis, Ian A.'
'Ooi, Li-Ling'
'Watkin, David J.'
'Coles, Simon J.'
'Male, Louise'
'Hursthouse, Michael B.'
'Aldridge, Simon'

_publ_section_title
;
 Synthesis of polymeric and macrocyclic Lewis acids: influence of
 backbone on degree of aggregation.
;
_journal_issue 32
_journal_name_full 'Dalton transactions (Cambridge, England : 2003)'
_journal_page_first 3486
_journal_page_last 3488
_journal_paper_doi 10.1039/b709042k
_journal_year 2007
_chemical_absolute_configuration ad
_chemical_formula_moiety 'C30 H32 B4 Fe2 O8'
_chemical_formula_sum 'C30 H32 B4 Fe2 O8'
_chemical_formula_weight 675.52
_space_group_IT_number 4
_symmetry_cell_setting monoclinic
_symmetry_space_group_name_Hall 'P 2yb'
_symmetry_space_group_name_H-M 'P 1 21 1'
_atom_sites_solution_hydrogens geom
_atom_sites_solution_primary direct
_cell_angle_alpha 90
_cell_angle_beta 114.899(3)
_cell_angle_gamma 90
_cell_formula_units_Z 2
_cell_length_a 11.9633(6)
_cell_length_b 9.9176(5)
_cell_length_c 13.4452(6)
_cell_measurement_reflns_used 1684
_cell_measurement_temperature 150
_cell_measurement_theta_max 27
_cell_measurement_theta_min 5
_cell_volume 1446.96(13)
_computing_cell_refinement 'DENZO/SCALEPACK (Otwinowski & Minor, 1997)'
_computing_data_collection 'COLLECT (Nonius, 1997-2001).'
_computing_data_reduction 'DENZO/SCALEPACK (Otwinowski & Minor, 1997)'
_computing_molecular_graphics 'CAMERON (Watkin et al., 1996)'
_computing_publication_material 'CRYSTALS (Betteridge et al., 2003)'
_computing_structure_refinement 'CRYSTALS (Betteridge et al., 2003)'
_computing_structure_solution 'USER DEFINED STRUCTURE SOLUTION'
_diffrn_ambient_temperature 150
_diffrn_measured_fraction_theta_full 0.941
_diffrn_measured_fraction_theta_max 0.907
_diffrn_measurement_device_type 'Nonius KappaCCD'
_diffrn_measurement_method \w
_diffrn_radiation_monochromator graphite
_diffrn_radiation_type 'Mo K\a'
_diffrn_radiation_wavelength 0.71073
_diffrn_reflns_av_R_equivalents 0.039
_diffrn_reflns_limit_h_max 15
_diffrn_reflns_limit_h_min -14
_diffrn_reflns_limit_k_max 9
_diffrn_reflns_limit_k_min -12
_diffrn_reflns_limit_l_max 17
_diffrn_reflns_limit_l_min -17
_diffrn_reflns_number 19546
_diffrn_reflns_theta_full 25.263
_diffrn_reflns_theta_max 27.460
_diffrn_reflns_theta_min 5.131
_diffrn_standards_number 0
_exptl_absorpt_coefficient_mu 1.055
_exptl_absorpt_correction_T_max 0.90
_exptl_absorpt_correction_T_min 0.79
_exptl_absorpt_correction_type multi-scan
_exptl_absorpt_process_details 'DENZO/SCALEPACK (Otwinowski & Minor, 1997)'
_exptl_crystal_colour colourless
_exptl_crystal_density_diffrn 1.550
_exptl_crystal_density_method 'not measured'
_exptl_crystal_description lath
_exptl_crystal_F_000 696
_exptl_crystal_size_max 0.50
_exptl_crystal_size_mid 0.20
_exptl_crystal_size_min 0.10
_refine_diff_density_max 0.65
_refine_diff_density_min -0.73
_refine_ls_abs_structure_details 'Flack (1983), 785 Friedel-pairs'
_refine_ls_abs_structure_Flack 0.01(2)
_refine_ls_extinction_method None
_refine_ls_goodness_of_fit_ref 0.9908
_refine_ls_hydrogen_treatment constr
_refine_ls_matrix_type full
_refine_ls_number_parameters 398
_refine_ls_number_reflns 4043
_refine_ls_number_restraints 1
_refine_ls_R_factor_all 0.0474
_refine_ls_R_factor_gt 0.0398
_refine_ls_shift/su_max 0.008856
_refine_ls_structure_factor_coef Fsqd
_refine_ls_weighting_details
;
Method= Modified Sheldrick
w=1/[\s^2^(F^2^) + ( 0.00P)^2^ + 1.48P]
,where P=(max(Fo^2^,0) + 2Fc^2^)/3
;
_refine_ls_weighting_scheme calc
_refine_ls_wR_factor_all 0.0939
_refine_ls_wR_factor_gt 0.0882
_refine_ls_wR_factor_ref 0.0939
_reflns_Friedel_coverage 0.22
_reflns_limit_h_max 13
_reflns_limit_h_min -15
_reflns_limit_k_max 9
_reflns_limit_k_min -12
_reflns_limit_l_max 17
_reflns_limit_l_min 0
_reflns_number_gt 3623
_reflns_number_total 4291
_reflns_threshold_expression I>2.0\s(I)
_oxford_diffrn_Wilson_B_factor 1.49
_oxford_diffrn_Wilson_scale 10.12
_oxford_refine_ls_r_factor_ref 0.0474
_oxford_refine_ls_scale 0.3263(3)
_oxford_reflns_number_all 4043
_oxford_reflns_threshold_expression_ref I>-3.0\s(I)
_cod_data_source_file b709042k.txt
_cod_data_source_block 1
_cod_depositor_comments
;
The following automatic conversions were performed:
'_symmetry_cell_setting' value 'Monoclinic' changed to 'monoclinic'
according to '/home/saulius/struct/CIF-dictionaries/cif_core.dic'
dictionary named 'cif_core.dic' version 2.4.1 from 2010-06-29.

Automatic conversion script
Id: cif_fix_enum 1527 2010-12-29 10:47:43Z saulius 
;
_cod_original_sg_symbol_H-M 'P 1 21 1 '
_cod_database_code 7006114

loop_
_symmetry_equiv_pos_as_xyz
x,y,z
-x,y+1/2,-z

loop_
_atom_site_label
_atom_site_type_symbol
_atom_site_fract_x
_atom_site_fract_y
_atom_site_fract_z
_atom_site_U_iso_or_equiv
_atom_site_occupancy
_atom_site_adp_type
_atom_site_refinement_flags_posn
_atom_site_refinement_flags_adp
_atom_site_refinement_flags_occupancy
_atom_site_disorder_assembly
_atom_site_disorder_group
_oxford_atom_site_special_shape
_atom_site_attached_hydrogens
Fe1 Fe 0.63937(6) 0.57543(11) 0.61400(5) 0.0211 1.0000 Uani . . . . . . .
C2 C 0.7115(4) 0.5117(5) 0.7747(3) 0.0231 1.0000 Uani . . . . . . .
C3 C 0.7673(5) 0.6349(5) 0.7648(4) 0.0290 1.0000 Uani . . . . . . .
C4 C 0.6751(5) 0.7359(5) 0.7198(4) 0.0322 1.0000 Uani . . . . . . .
C5 C 0.5599(5) 0.6763(6) 0.7002(4) 0.0330 1.0000 Uani . . . . . . .
C6 C 0.5822(4) 0.5395(5) 0.7333(3) 0.0274 1.0000 Uani . . . . . . .
C7 C 0.7281(4) 0.5211(5) 0.5183(3) 0.0222 1.0000 Uani . . . . . . .
C8 C 0.6528(5) 0.6373(5) 0.4741(3) 0.0264 1.0000 Uani . . . . . . .
C9 C 0.5280(5) 0.6047(5) 0.4505(4) 0.0283 1.0000 Uani . . . . . . .
C10 C 0.5244(4) 0.4684(5) 0.4797(4) 0.0292 1.0000 Uani . . . . . . .
C11 C 0.6459(5) 0.4161(5) 0.5203(3) 0.0251 1.0000 Uani . . . . . . .
B12 B 0.8676(5) 0.5087(6) 0.5561(3) 0.0212 1.0000 Uani . . . . . . .
O13 O 0.9188(3) 0.3821(3) 0.5748(2) 0.0249 1.0000 Uani . . . . . . .
C14 C 1.0472(4) 0.3677(6) 0.5983(4) 0.0247 1.0000 Uani . . . . . . .
C15 C 1.1224(4) 0.4875(5) 0.6626(3) 0.0191 1.0000 Uani . . . . . . .
C16 C 1.2537(5) 0.4789(5) 0.6734(4) 0.0287 1.0000 Uani . . . . . . .
O17 O 1.3218(3) 0.3726(4) 0.7432(2) 0.0273 1.0000 Uani . . . . . . .
C18 C 1.0662(5) 0.6166(6) 0.5999(4) 0.0293 1.0000 Uani . . . . . . .
O19 O 0.9346(3) 0.6239(3) 0.5679(3) 0.0259 1.0000 Uani . . . . . . .
C20 C 1.1269(4) 0.4919(5) 0.7781(3) 0.0214 1.0000 Uani . . . . . . .
O21 O 1.1970(3) 0.3817(3) 0.8448(2) 0.0251 1.0000 Uani . . . . . . .
O121 O 0.8981(3) 0.3630(3) 0.8531(2) 0.0253 1.0000 Uani . . . . . . .
C120 C 0.9581(5) 0.2370(5) 0.8997(4) 0.0273 1.0000 Uani . . . . . . .
C115 C 0.8761(4) 0.1164(5) 0.8419(4) 0.0216 1.0000 Uani . . . . . . .
C114 C 0.8632(4) 0.1042(5) 0.7249(3) 0.0244 1.0000 Uani . . . . . . .
O113 O 0.9773(3) 0.0634(4) 0.7213(2) 0.0286 1.0000 Uani . . . . . . .
B112 B 1.0565(5) -0.0182(6) 0.8018(4) 0.0248 1.0000 Uani . . . . . . .
C107 C 1.1734(4) -0.0682(5) 0.7909(3) 0.0229 1.0000 Uani . . . . . . .
C111 C 1.2177(4) -0.0216(5) 0.7127(3) 0.0233 1.0000 Uani . . . . . . .
Fe101 Fe 1.34794(6) 0.01285(11) 0.86851(5) 0.0199 1.0000 Uani . . . . . . .
C110 C 1.3281(5) -0.0910(5) 0.7302(4) 0.0280 1.0000 Uani . . . . . . .
C109 C 1.3553(5) -0.1805(5) 0.8199(4) 0.0268 1.0000 Uani . . . . . . .
C108 C 1.2610(4) -0.1654(5) 0.8580(4) 0.0244 1.0000 Uani . . . . . . .
C102 C 1.3715(4) 0.2157(5) 0.9018(4) 0.0236 1.0000 Uani . . . . . . .
C106 C 1.4792(4) 0.1577(5) 0.8951(4) 0.0241 1.0000 Uani . . . . . . .
C105 C 1.5263(4) 0.0537(5) 0.9746(3) 0.0283 1.0000 Uani . . . . . . .
C104 C 1.4494(4) 0.0443(5) 1.0319(3) 0.0261 1.0000 Uani . . . . . . .
C103 C 1.3564(4) 0.1445(5) 0.9878(3) 0.0255 1.0000 Uani . . . . . . .
O119 O 1.0373(3) -0.0594(4) 0.8898(2) 0.0289 1.0000 Uani . . . . . . .
C118 C 0.9305(5) -0.0143(5) 0.9035(4) 0.0249 1.0000 Uani . . . . . . .
C116 C 0.7515(5) 0.1357(5) 0.8449(4) 0.0258 1.0000 Uani . . . . . . .
O117 O 0.6989(3) 0.2656(3) 0.8068(3) 0.0278 1.0000 Uani . . . . . . .
B122 B 0.7733(5) 0.3735(6) 0.8135(4) 0.0221 1.0000 Uani . . . . . . .
B22 B 1.2921(5) 0.3278(6) 0.8264(4) 0.0229 1.0000 Uani . . . . . . .
H31 H 0.8549 0.6474 0.7848 0.0329 1.0000 Uiso R . . . . . .
H41 H 0.6885 0.8288 0.7047 0.0362 1.0000 Uiso R . . . . . .
H51 H 0.4790 0.7192 0.6646 0.0412 1.0000 Uiso R . . . . . .
H61 H 0.5195 0.4739 0.7283 0.0340 1.0000 Uiso R . . . . . .
H81 H 0.6810 0.7247 0.4626 0.0317 1.0000 Uiso R . . . . . .
H91 H 0.4572 0.6662 0.4207 0.0340 1.0000 Uiso R . . . . . .
H101 H 0.4503 0.4192 0.4734 0.0351 1.0000 Uiso R . . . . . .
H111 H 0.6718 0.3252 0.5486 0.0300 1.0000 Uiso R . . . . . .
H141 H 1.0782 0.2858 0.6413 0.0299 1.0000 Uiso R . . . . . .
H142 H 1.0556 0.3596 0.5298 0.0304 1.0000 Uiso R . . . . . .
H161 H 1.2955 0.5636 0.7015 0.0350 1.0000 Uiso R . . . . . .
H162 H 1.2501 0.4622 0.6010 0.0347 1.0000 Uiso R . . . . . .
H181 H 1.1057 0.6935 0.6467 0.0341 1.0000 Uiso R . . . . . .
H182 H 1.0798 0.6191 0.5334 0.0342 1.0000 Uiso R . . . . . .
H201 H 1.1658 0.5766 0.8125 0.0260 1.0000 Uiso R . . . . . .
H202 H 1.0431 0.4899 0.7730 0.0261 1.0000 Uiso R . . . . . .
H1201 H 0.9771 0.2347 0.9773 0.0320 1.0000 Uiso R . . . . . .
H1202 H 1.0345 0.2312 0.8906 0.0313 1.0000 Uiso R . . . . . .
H1141 H 0.8373 0.1912 0.6891 0.0270 1.0000 Uiso R . . . . . .
H1142 H 0.7997 0.0385 0.6859 0.0279 1.0000 Uiso R . . . . . .
H1111 H 1.1775 0.0465 0.6569 0.0268 1.0000 Uiso R . . . . . .
H1101 H 1.3780 -0.0761 0.6898 0.0338 1.0000 Uiso R . . . . . .
H1091 H 1.4260 -0.2400 0.8515 0.0288 1.0000 Uiso R . . . . . .
H1081 H 1.2579 -0.2116 0.9205 0.0322 1.0000 Uiso R . . . . . .
H1061 H 1.5143 0.1851 0.8443 0.0281 1.0000 Uiso R . . . . . .
H1051 H 1.5971 -0.0057 0.9875 0.0321 1.0000 Uiso R . . . . . .
H1041 H 1.4610 -0.0176 1.0917 0.0303 1.0000 Uiso R . . . . . .
H1031 H 1.2910 0.1577 1.0117 0.0293 1.0000 Uiso R . . . . . .
H1181 H 0.9549 -0.0004 0.9823 0.0320 1.0000 Uiso R . . . . . .
H1182 H 0.8687 -0.0858 0.8758 0.0320 1.0000 Uiso R . . . . . .
H1161 H 0.7615 0.1244 0.9199 0.0307 1.0000 Uiso R . . . . . .
H1162 H 0.6951 0.0671 0.7981 0.0309 1.0000 Uiso R . . . . . .

loop_
_atom_site_aniso_label
_atom_site_aniso_U_11
_atom_site_aniso_U_22
_atom_site_aniso_U_33
_atom_site_aniso_U_23
_atom_site_aniso_U_13
_atom_site_aniso_U_12
Fe1 0.0221(3) 0.0191(4) 0.0218(3) -0.0005(3) 0.0089(3) 0.0013(3)
C2 0.028(2) 0.019(2) 0.0212(18) -0.005(2) 0.0093(18) -0.002(2)
C3 0.032(3) 0.022(3) 0.025(2) -0.004(2) 0.004(2) -0.003(2)
C4 0.048(3) 0.021(3) 0.025(2) -0.004(2) 0.013(2) 0.004(3)
C5 0.041(3) 0.032(3) 0.026(2) 0.002(2) 0.014(2) 0.014(3)
C6 0.029(2) 0.029(3) 0.026(2) 0.000(2) 0.0136(19) 0.006(2)
C7 0.023(2) 0.025(2) 0.0176(17) -0.005(2) 0.0078(17) -0.003(2)
C8 0.034(3) 0.024(3) 0.022(2) 0.002(2) 0.013(2) 0.001(2)
C9 0.024(3) 0.036(4) 0.023(2) -0.001(2) 0.008(2) 0.008(2)
C10 0.020(3) 0.036(3) 0.028(2) -0.004(2) 0.007(2) -0.002(2)
C11 0.032(3) 0.021(3) 0.021(2) -0.006(2) 0.010(2) -0.005(2)
B12 0.025(3) 0.022(3) 0.0198(19) 0.004(2) 0.013(2) 0.005(3)
O13 0.0203(17) 0.0193(17) 0.0316(16) -0.0022(14) 0.0075(14) 0.0006(15)
C14 0.018(3) 0.030(3) 0.027(2) -0.002(2) 0.010(2) 0.001(2)
C15 0.017(2) 0.015(3) 0.0264(19) -0.0006(19) 0.0097(18) -0.001(2)
C16 0.028(3) 0.026(3) 0.032(2) 0.005(2) 0.012(2) 0.005(2)
O17 0.0237(17) 0.0255(19) 0.0339(16) 0.0093(15) 0.0133(14) 0.0040(16)
C18 0.024(3) 0.023(3) 0.037(3) 0.006(2) 0.009(2) -0.002(2)
O19 0.0265(19) 0.0169(17) 0.0343(17) 0.0061(14) 0.0129(16) 0.0036(15)
C20 0.018(2) 0.016(3) 0.0276(19) 0.000(2) 0.0065(17) -0.001(2)
O21 0.0255(17) 0.0244(18) 0.0263(15) 0.0033(14) 0.0118(14) 0.0036(15)
O121 0.0270(18) 0.0175(17) 0.0280(15) 0.0034(14) 0.0084(14) 0.0024(15)
C120 0.038(3) 0.019(3) 0.022(2) 0.001(2) 0.010(2) 0.004(2)
C115 0.019(2) 0.020(3) 0.025(2) 0.0046(19) 0.0083(19) 0.003(2)
C114 0.017(2) 0.021(3) 0.028(2) 0.000(2) 0.0029(18) 0.002(2)
O113 0.0268(17) 0.0334(19) 0.0261(14) 0.0023(16) 0.0116(13) 0.0066(17)
B112 0.024(3) 0.024(3) 0.024(2) -0.005(2) 0.007(2) -0.001(2)
C107 0.021(2) 0.022(3) 0.022(2) -0.0034(19) 0.0054(19) 0.000(2)
C111 0.023(2) 0.023(3) 0.0193(18) -0.0009(18) 0.0038(17) 0.007(2)
Fe101 0.0217(4) 0.0172(4) 0.0202(3) 0.0007(3) 0.0084(2) 0.0019(3)
C110 0.033(3) 0.027(3) 0.023(2) -0.001(2) 0.011(2) 0.008(2)
C109 0.024(3) 0.023(3) 0.027(2) -0.004(2) 0.004(2) 0.007(2)
C108 0.028(3) 0.017(2) 0.028(2) 0.0002(19) 0.012(2) 0.001(2)
C102 0.022(2) 0.018(3) 0.031(2) -0.004(2) 0.010(2) -0.002(2)
C106 0.020(2) 0.021(3) 0.029(2) 0.003(2) 0.0078(19) 0.001(2)
C105 0.021(2) 0.029(3) 0.027(2) 0.005(2) 0.0020(18) 0.007(2)
C104 0.032(3) 0.025(3) 0.0176(18) -0.0015(19) 0.0070(18) -0.001(2)
C103 0.021(3) 0.027(3) 0.024(2) -0.001(2) 0.0059(19) 0.001(2)
O119 0.0266(19) 0.028(2) 0.0335(16) 0.0087(15) 0.0145(15) 0.0061(16)
C118 0.019(2) 0.026(3) 0.032(2) 0.006(2) 0.0131(19) 0.003(2)
C116 0.021(2) 0.024(3) 0.033(2) 0.006(2) 0.011(2) -0.001(2)
O117 0.0234(18) 0.0210(18) 0.0419(18) 0.0067(15) 0.0167(16) 0.0036(15)
B122 0.022(3) 0.022(3) 0.019(2) -0.001(2) 0.006(2) 0.006(2)
B22 0.020(3) 0.020(3) 0.024(2) -0.002(2) 0.006(2) -0.004(2)

loop_
_atom_type_symbol
_atom_type_scat_dispersion_real
_atom_type_scat_dispersion_imag
_atom_type_scat_Cromer_Mann_a1
_atom_type_scat_Cromer_Mann_b1
_atom_type_scat_Cromer_Mann_a2
_atom_type_scat_Cromer_Mann_b2
_atom_type_scat_Cromer_Mann_a3
_atom_type_scat_Cromer_Mann_b3
_atom_type_scat_Cromer_Mann_a4
_atom_type_scat_Cromer_Mann_b4
_atom_type_scat_Cromer_Mann_c
_atom_type_scat_source
C 0.0033 0.0016 2.3100 20.8439 1.0200 10.2075 1.5886 0.5687 0.8650 51.6512 0.2156 'International Tables Vol C 4.2.6.8 and 6.1.1.4'
H 0.0000 0.0000 0.4930 10.5109 0.3229 26.1257 0.1402 3.1424 0.0408 57.7998 0.0030 'International Tables Vol C 4.2.6.8 and 6.1.1.4'
B 0.0013 0.0007 2.0545 23.2185 1.3326 1.0210 1.0979 60.3498 0.7068 0.1403 -0.1932 'International Tables Vol C 4.2.6.8 and 6.1.1.4'
Fe 0.3463 0.8444 11.7695 4.7611 7.3573 0.3072 3.5222 15.3535 2.3045 76.8805 1.0369 'International Tables Vol C 4.2.6.8 and 6.1.1.4'
O 0.0106 0.0060 3.0485 13.2771 2.2868 5.7011 1.5463 0.3239 0.8670 32.9089 0.2508 'International Tables Vol C 4.2.6.8 and 6.1.1.4'

loop_
_geom_angle_atom_site_label_1
_geom_angle_site_symmetry_1
_geom_angle_atom_site_label_2
_geom_angle_site_symmetry_2
_geom_angle_atom_site_label_3
_geom_angle_site_symmetry_3
_geom_angle
_geom_angle_publ_flag
C2 . Fe1 . C3 . 40.61(19) no
C2 . Fe1 . C4 . 68.8(2) no
C3 . Fe1 . C4 . 40.6(2) no
C2 . Fe1 . C5 . 69.18(19) no
C3 . Fe1 . C5 . 68.2(2) no
C4 . Fe1 . C5 . 40.5(2) no
C2 . Fe1 . C6 . 41.09(18) no
C3 . Fe1 . C6 . 68.1(2) no
C4 . Fe1 . C6 . 68.2(2) no
C5 . Fe1 . C6 . 40.8(2) no
C2 . Fe1 . C7 . 118.54(18) no
C3 . Fe1 . C7 . 109.16(19) no
C4 . Fe1 . C7 . 128.6(2) no
C5 . Fe1 . C7 . 165.9(2) no
C6 . Fe1 . C7 . 152.5(2) no
C2 . Fe1 . C8 . 153.54(19) no
C3 . Fe1 . C8 . 120.6(2) no
C4 . Fe1 . C8 . 109.2(2) no
C5 . Fe1 . C8 . 127.5(2) no
C6 . Fe1 . C8 . 164.68(19) no
C2 . Fe1 . C9 . 164.1(2) no
C3 . Fe1 . C9 . 153.7(2) no
C4 . Fe1 . C9 . 118.9(2) no
C5 . Fe1 . C9 . 106.9(2) no
C6 . Fe1 . C9 . 126.11(19) no
C2 . Fe1 . C10 . 126.5(2) no
C3 . Fe1 . C10 . 165.5(2) no
C4 . Fe1 . C10 . 151.5(2) no
C5 . Fe1 . C10 . 117.0(2) no
C6 . Fe1 . C10 . 106.4(2) no
C2 . Fe1 . C11 . 107.6(2) no
C3 . Fe1 . C11 . 128.8(2) no
C4 . Fe1 . C11 . 167.1(2) no
C5 . Fe1 . C11 . 151.2(2) no
C6 . Fe1 . C11 . 117.8(2) no
C7 . Fe1 . C8 . 40.76(19) no
C7 . Fe1 . C9 . 68.94(17) no
C8 . Fe1 . C9 . 40.69(19) no
C7 . Fe1 . C10 . 69.14(18) no
C8 . Fe1 . C10 . 68.2(2) no
C9 . Fe1 . C10 . 40.3(2) no
C7 . Fe1 . C11 . 41.15(19) no
C8 . Fe1 . C11 . 68.1(2) no
C9 . Fe1 . C11 . 68.0(2) no
C10 . Fe1 . C11 . 40.59(19) no
Fe1 . C2 . C3 . 69.2(3) no
Fe1 . C2 . C6 . 68.1(2) no
C3 . C2 . C6 . 105.7(4) no
Fe1 . C2 . B122 . 123.9(3) no
C3 . C2 . B122 . 128.1(4) no
C6 . C2 . B122 . 126.0(5) no
C2 . C3 . Fe1 . 70.2(3) no
C2 . C3 . C4 . 109.5(5) no
Fe1 . C3 . C4 . 70.1(3) no
C2 . C3 . H31 . 125.1 no
Fe1 . C3 . H31 . 125.4 no
C4 . C3 . H31 . 125.4 no
C3 . C4 . Fe1 . 69.3(3) no
C3 . C4 . C5 . 107.7(5) no
Fe1 . C4 . C5 . 69.3(3) no
C3 . C4 . H41 . 126.2 no
Fe1 . C4 . H41 . 126.5 no
C5 . C4 . H41 . 126.2 no
C4 . C5 . Fe1 . 70.2(3) no
C4 . C5 . C6 . 107.5(5) no
Fe1 . C5 . C6 . 68.8(3) no
C4 . C5 . H51 . 126.4 no
Fe1 . C5 . H51 . 122.4 no
C6 . C5 . H51 . 125.9 no
C2 . C6 . C5 . 109.6(5) no
C2 . C6 . Fe1 . 70.8(2) no
C5 . C6 . Fe1 . 70.4(3) no
C2 . C6 . H61 . 124.9 no
C5 . C6 . H61 . 125.5 no
Fe1 . C6 . H61 . 124.8 no
Fe1 . C7 . C8 . 69.3(2) no
Fe1 . C7 . C11 . 68.9(2) no
C8 . C7 . C11 . 105.9(4) no
Fe1 . C7 . B12 . 126.3(3) no
C8 . C7 . B12 . 127.7(4) no
C11 . C7 . B12 . 126.4(5) no
C7 . C8 . Fe1 . 69.9(2) no
C7 . C8 . C9 . 109.1(4) no
Fe1 . C8 . C9 . 69.9(2) no
C7 . C8 . H81 . 126.0 no
Fe1 . C8 . H81 . 125.7 no
C9 . C8 . H81 . 124.9 no
C8 . C9 . Fe1 . 69.4(3) no
C8 . C9 . C10 . 107.8(5) no
Fe1 . C9 . C10 . 69.5(3) no
C8 . C9 . H91 . 126.3 no
Fe1 . C9 . H91 . 125.7 no
C10 . C9 . H91 . 125.8 no
C9 . C10 . Fe1 . 70.2(3) no
C9 . C10 . C11 . 108.1(5) no
Fe1 . C10 . C11 . 69.6(3) no
C9 . C10 . H101 . 125.6 no
Fe1 . C10 . H101 . 125.5 no
C11 . C10 . H101 . 126.3 no
C7 . C11 . C10 . 109.0(4) no
C7 . C11 . Fe1 . 69.9(3) no
C10 . C11 . Fe1 . 69.9(3) no
C7 . C11 . H111 . 124.5 no
C10 . C11 . H111 . 126.4 no
Fe1 . C11 . H111 . 124.2 no
C7 . B12 . O13 . 118.3(5) no
C7 . B12 . O19 . 118.4(4) no
O13 . B12 . O19 . 123.3(4) no
B12 . O13 . C14 . 118.9(4) no
O13 . C14 . C15 . 111.6(4) no
O13 . C14 . H141 . 108.5 no
C15 . C14 . H141 . 109.1 no
O13 . C14 . H142 . 109.1 no
C15 . C14 . H142 . 109.4 no
H141 . C14 . H142 . 109.1 no
C14 . C15 . C16 . 110.5(4) no
C14 . C15 . C18 . 108.9(3) no
C16 . C15 . C18 . 107.3(4) no
C14 . C15 . C20 . 111.1(4) no
C16 . C15 . C20 . 108.2(4) no
C18 . C15 . C20 . 110.9(4) no
C15 . C16 . O17 . 112.8(4) no
C15 . C16 . H161 . 109.3 no
O17 . C16 . H161 . 109.2 no
C15 . C16 . H162 . 107.8 no
O17 . C16 . H162 . 107.9 no
H161 . C16 . H162 . 109.7 no
C16 . O17 . B22 . 120.2(4) no
C15 . C18 . O19 . 112.1(4) no
C15 . C18 . H181 . 108.6 no
O19 . C18 . H181 . 108.8 no
C15 . C18 . H182 . 109.0 no
O19 . C18 . H182 . 107.9 no
H181 . C18 . H182 . 110.5 no
C18 . O19 . B12 . 120.3(4) no
C15 . C20 . O21 . 111.9(4) no
C15 . C20 . H201 . 108.2 no
O21 . C20 . H201 . 108.8 no
C15 . C20 . H202 . 109.4 no
O21 . C20 . H202 . 109.8 no
H201 . C20 . H202 . 108.7 no
C20 . O21 . B22 . 119.6(3) no
C120 . O121 . B122 . 119.9(4) no
O121 . C120 . C115 . 111.1(4) no
O121 . C120 . H1201 . 109.6 no
C115 . C120 . H1201 . 109.7 no
O121 . C120 . H1202 . 108.5 no
C115 . C120 . H1202 . 108.9 no
H1201 . C120 . H1202 . 109.1 no
C120 . C115 . C114 . 110.6(4) no
C120 . C115 . C118 . 110.5(4) no
C114 . C115 . C118 . 109.1(4) no
C120 . C115 . C116 . 108.3(4) no
C114 . C115 . C116 . 111.4(4) no
C118 . C115 . C116 . 106.9(4) no
C115 . C114 . O113 . 111.8(4) no
C115 . C114 . H1141 . 108.3 no
O113 . C114 . H1141 . 109.9 no
C115 . C114 . H1142 . 109.1 no
O113 . C114 . H1142 . 109.3 no
H1141 . C114 . H1142 . 108.4 no
C114 . O113 . B112 . 119.3(3) no
O113 . B112 . C107 . 117.9(4) no
O113 . B112 . O119 . 123.6(4) no
C107 . B112 . O119 . 118.5(4) no
B112 . C107 . C111 . 126.3(4) no
B112 . C107 . Fe101 . 126.1(3) no
C111 . C107 . Fe101 . 68.9(3) no
B112 . C107 . C108 . 127.3(4) no
C111 . C107 . C108 . 106.3(4) no
Fe101 . C107 . C108 . 68.1(3) no
C107 . C111 . Fe101 . 70.2(2) no
C107 . C111 . C110 . 109.0(4) no
Fe101 . C111 . C110 . 69.9(3) no
C107 . C111 . H1111 . 124.9 no
Fe101 . C111 . H1111 . 126.1 no
C110 . C111 . H1111 . 126.1 no
C107 . Fe101 . C111 . 40.96(18) no
C107 . Fe101 . C110 . 68.85(19) no
C111 . Fe101 . C110 . 40.50(19) no
C107 . Fe101 . C109 . 69.07(19) no
C111 . Fe101 . C109 . 68.38(19) no
C110 . Fe101 . C109 . 40.62(19) no
C107 . Fe101 . C108 . 40.93(18) no
C111 . Fe101 . C108 . 68.63(19) no
C110 . Fe101 . C108 . 68.8(2) no
C109 . Fe101 . C108 . 41.20(19) no
C107 . Fe101 . C102 . 120.55(19) no
C111 . Fe101 . C102 . 111.24(19) no
C110 . Fe101 . C102 . 129.99(19) no
C109 . Fe101 . C102 . 165.9(2) no
C108 . Fe101 . C102 . 152.75(19) no
C107 . Fe101 . C106 . 154.23(18) no
C111 . Fe101 . C106 . 119.60(18) no
C110 . Fe101 . C106 . 107.4(2) no
C109 . Fe101 . C106 . 125.6(2) no
C108 . Fe101 . C106 . 163.51(19) no
C107 . Fe101 . C105 . 164.90(18) no
C111 . Fe101 . C105 . 150.21(18) no
C110 . Fe101 . C105 . 114.9(2) no
C109 . Fe101 . C105 . 103.7(2) no
C108 . Fe101 . C105 . 125.14(19) no
C107 . Fe101 . C104 . 128.43(18) no
C111 . Fe101 . C104 . 168.8(2) no
C110 . Fe101 . C104 . 147.5(2) no
C109 . Fe101 . C104 . 113.77(19) no
C108 . Fe101 . C104 . 105.31(19) no
C107 . Fe101 . C103 . 110.63(19) no
C111 . Fe101 . C103 . 132.64(19) no
C110 . Fe101 . C103 . 169.9(2) no
C109 . Fe101 . C103 . 149.4(2) no
C108 . Fe101 . C103 . 117.91(19) no
C102 . Fe101 . C106 . 41.37(19) no
C102 . Fe101 . C105 . 69.3(2) no
C106 . Fe101 . C105 . 40.59(18) no
C102 . Fe101 . C104 . 69.53(19) no
C106 . Fe101 . C104 . 68.83(19) no
C105 . Fe101 . C104 . 40.99(18) no
C102 . Fe101 . C103 . 40.88(19) no
C106 . Fe101 . C103 . 68.42(19) no
C105 . Fe101 . C103 . 68.44(19) no
C104 . Fe101 . C103 . 40.84(19) no
C111 . C110 . Fe101 . 69.6(3) no
C111 . C110 . C109 . 108.0(4) no
Fe101 . C110 . C109 . 69.3(3) no
C111 . C110 . H1101 . 125.5 no
Fe101 . C110 . H1101 . 124.5 no
C109 . C110 . H1101 . 126.4 no
C110 . C109 . Fe101 . 70.1(3) no
C110 . C109 . C108 . 107.8(4) no
Fe101 . C109 . C108 . 68.9(3) no
C110 . C109 . H1091 . 126.7 no
Fe101 . C109 . H1091 . 125.3 no
C108 . C109 . H1091 . 125.5 no
C109 . C108 . C107 . 108.8(4) no
C109 . C108 . Fe101 . 69.9(3) no
C107 . C108 . Fe101 . 71.0(3) no
C109 . C108 . H1081 . 125.7 no
C107 . C108 . H1081 . 125.4 no
Fe101 . C108 . H1081 . 123.9 no
Fe101 . C102 . C106 . 69.0(3) no
Fe101 . C102 . C103 . 68.9(3) no
C106 . C102 . C103 . 105.8(4) no
Fe101 . C102 . B22 . 125.1(3) no
C106 . C102 . B22 . 124.5(4) no
C103 . C102 . B22 . 129.7(4) no
C102 . C106 . Fe101 . 69.6(3) no
C102 . C106 . C105 . 108.9(4) no
Fe101 . C106 . C105 . 69.8(3) no
C102 . C106 . H1061 . 126.0 no
Fe101 . C106 . H1061 . 126.6 no
C105 . C106 . H1061 . 125.2 no
C106 . C105 . Fe101 . 69.6(3) no
C106 . C105 . C104 . 108.1(4) no
Fe101 . C105 . C104 . 69.1(3) no
C106 . C105 . H1051 . 127.3 no
Fe101 . C105 . H1051 . 124.8 no
C104 . C105 . H1051 . 124.5 no
C105 . C104 . Fe101 . 69.9(2) no
C105 . C104 . C103 . 107.3(4) no
Fe101 . C104 . C103 . 69.6(2) no
C105 . C104 . H1041 . 125.8 no
Fe101 . C104 . H1041 . 127.4 no
C103 . C104 . H1041 . 126.8 no
C102 . C103 . C104 . 109.9(4) no
C102 . C103 . Fe101 . 70.2(3) no
C104 . C103 . Fe101 . 69.6(3) no
C102 . C103 . H1031 . 126.5 no
C104 . C103 . H1031 . 123.6 no
Fe101 . C103 . H1031 . 124.5 no
B112 . O119 . C118 . 120.2(4) no
C115 . C118 . O119 . 113.2(4) no
C115 . C118 . H1181 . 109.3 no
O119 . C118 . H1181 . 107.7 no
C115 . C118 . H1182 . 109.1 no
O119 . C118 . H1182 . 107.2 no
H1181 . C118 . H1182 . 110.2 no
C115 . C116 . O117 . 113.1(4) no
C115 . C116 . H1161 . 108.7 no
O117 . C116 . H1161 . 108.6 no
C115 . C116 . H1162 . 108.3 no
O117 . C116 . H1162 . 108.4 no
H1161 . C116 . H1162 . 109.7 no
C116 . O117 . B122 . 120.2(4) no
C2 . B122 . O117 . 117.8(4) no
C2 . B122 . O121 . 119.5(4) no
O117 . B122 . O121 . 122.7(4) no
C102 . B22 . O17 . 118.0(4) no
C102 . B22 . O21 . 119.6(4) no
O17 . B22 . O21 . 122.4(4) no

loop_
_geom_bond_atom_site_label_1
_geom_bond_site_symmetry_1
_geom_bond_atom_site_label_2
_geom_bond_site_symmetry_2
_geom_bond_distance
_geom_bond_publ_flag
Fe1 . C2 . 2.059(4) no
Fe1 . C3 . 2.046(5) no
Fe1 . C4 . 2.056(5) no
Fe1 . C5 . 2.044(5) no
Fe1 . C6 . 2.023(4) no
Fe1 . C7 . 2.055(4) no
Fe1 . C8 . 2.048(4) no
Fe1 . C9 . 2.056(5) no
Fe1 . C10 . 2.046(5) no
Fe1 . C11 . 2.043(5) no
C2 . C3 . 1.425(7) no
C2 . C6 . 1.433(6) no
C2 . B122 . 1.540(7) no
C3 . C4 . 1.423(7) no
C3 . H31 . 0.975 no
C4 . C5 . 1.419(8) no
C4 . H41 . 0.971 no
C5 . C6 . 1.418(7) no
C5 . H51 . 0.978 no
C6 . H61 . 0.973 no
C7 . C8 . 1.429(7) no
C7 . C11 . 1.440(7) no
C7 . B12 . 1.531(6) no
C8 . C9 . 1.427(7) no
C8 . H81 . 0.967 no
C9 . C10 . 1.414(7) no
C9 . H91 . 0.982 no
C10 . C11 . 1.418(7) no
C10 . H101 . 0.984 no
C11 . H111 . 0.977 no
B12 . O13 . 1.372(6) no
B12 . O19 . 1.366(7) no
O13 . C14 . 1.440(6) no
C14 . C15 . 1.521(7) no
C14 . H141 . 0.975 no
C14 . H142 . 0.970 no
C15 . C16 . 1.519(7) no
C15 . C18 . 1.524(7) no
C15 . C20 . 1.531(6) no
C16 . O17 . 1.418(6) no
C16 . H161 . 0.969 no
C16 . H162 . 0.970 no
O17 . B22 . 1.383(6) no
C18 . O19 . 1.449(6) no
C18 . H181 . 0.975 no
C18 . H182 . 0.974 no
C20 . O21 . 1.438(6) no
C20 . H201 . 0.977 no
C20 . H202 . 0.975 no
O21 . B22 . 1.371(6) no
O121 . C120 . 1.445(6) no
O121 . B122 . 1.362(6) no
C120 . C115 . 1.534(7) no
C120 . H1201 . 0.969 no
C120 . H1202 . 0.974 no
C115 . C114 . 1.520(6) no
C115 . C118 . 1.529(6) no
C115 . C116 . 1.520(7) no
C114 . O113 . 1.444(5) no
C114 . H1141 . 0.973 no
C114 . H1142 . 0.970 no
O113 . B112 . 1.364(6) no
B112 . C107 . 1.549(7) no
B112 . O119 . 1.360(6) no
C107 . C111 . 1.438(6) no
C107 . Fe101 . 2.064(5) no
C107 . C108 . 1.430(6) no
C111 . Fe101 . 2.046(4) no
C111 . C110 . 1.418(7) no
C111 . H1111 . 0.973 no
Fe101 . C110 . 2.050(4) no
Fe101 . C109 . 2.040(5) no
Fe101 . C108 . 2.025(5) no
Fe101 . C102 . 2.055(5) no
Fe101 . C106 . 2.046(5) no
Fe101 . C105 . 2.047(5) no
Fe101 . C104 . 2.037(4) no
Fe101 . C103 . 2.037(5) no
C110 . C109 . 1.420(7) no
C110 . H1101 . 0.974 no
C109 . C108 . 1.430(7) no
C109 . H1091 . 0.971 no
C108 . H1081 . 0.971 no
C102 . C106 . 1.448(7) no
C102 . C103 . 1.429(7) no
C102 . B22 . 1.534(7) no
C106 . C105 . 1.420(6) no
C106 . H1061 . 0.978 no
C105 . C104 . 1.430(6) no
C105 . H1051 . 0.985 no
C104 . C103 . 1.422(7) no
C104 . H1041 . 0.975 no
C103 . H1031 . 0.972 no
O119 . C118 . 1.437(6) no
C118 . H1181 . 0.982 no
C118 . H1182 . 0.978 no
C116 . O117 . 1.431(6) no
C116 . H1161 . 0.971 no
C116 . H1162 . 0.978 no
O117 . B122 . 1.371(7) no

loop_
_geom_hbond_atom_site_label_D
_geom_hbond_site_symmetry_D
_geom_hbond_atom_site_label_H
_geom_hbond_site_symmetry_H
_geom_hbond_atom_site_label_A
_geom_hbond_site_symmetry_A
_geom_hbond_angle_DHA
_geom_hbond_distance_DH
_geom_hbond_distance_HA
_geom_hbond_distance_DA
_geom_hbond_publ_flag
C106 . H1061 . O117 1_655 151 0.98 2.59 3.477(7) no
C118 . H1181 . O121 2_747 130 0.98 2.56 3.278(7) no
